data_4023850
loop_
_publ_author_name
'Hiroyuki Hayashi'
'Satoru Karasawa'
'Noboru Koga'

_publ_contact_author_address
;
Graduate School of Pharmaceutical Sciences
Kyushu University
Fukuoka 812-8582
JAPAN
;
_publ_contact_author_email koga@fc.phar.kyushu-u.ac.jp
_publ_contact_author_fax +81-92-642-6590
_publ_contact_author_name 'Noboru Koga'
_publ_contact_author_phone +81-92-642-6593
_publ_section_title
;
 Molecular Structure and Magnetic Properties of
 1-Ethyl-2-(1-oxy-3-oxo-4,4,5,5-tetramethylimidazolin-2-yl)-
 3-methylimidazolium Arylcarboxylates and Other Salts
;
_journal_name_full 'Journal of Organic Chemistry'
_journal_page_first 8683
_journal_page_last 8693
_journal_paper_doi 10.1021/jo801657a
_journal_volume 73
_journal_year 2008
_chemical_formula_moiety 'C15 H22 F6 N5 O6 S2 '
_chemical_formula_sum 'C15 H22 F6 N5 O6 S2'
_chemical_formula_weight 546.48
_space_group_IT_number 2
_symmetry_cell_setting triclinic
_symmetry_Int_Tables_number 2
_symmetry_space_group_name_Hall '-P 1'
_symmetry_space_group_name_H-M 'P -1'
_audit_creation_date 2008-02-09
_audit_creation_method 'by CrystalStructure 3.8'
_cell_angle_alpha 67.590(9)
_cell_angle_beta 80.391(7)
_cell_angle_gamma 85.956(9)
_cell_formula_units_Z 2
_cell_length_a 10.041(3)
_cell_length_b 10.534(4)
_cell_length_c 12.180(4)
_cell_measurement_reflns_used 5893
_cell_measurement_temperature 123.1
_cell_measurement_theta_max 27.4
_cell_measurement_theta_min 3.2
_cell_volume 1174.3(7)
_computing_cell_refinement PROCESS
_computing_data_collection PROCESS
_computing_data_reduction CrystalStructure
_computing_publication_material 'CrystalStructure 3.8'
_computing_structure_refinement SHELXL
_computing_structure_solution SIR92
_diffrn_detector_area_resol_mean 10.00
_diffrn_measured_fraction_theta_full 0.992
_diffrn_measured_fraction_theta_max 0.992
_diffrn_measurement_device_type 'Rigaku RAXIS-RAPID'
_diffrn_measurement_method \w
_diffrn_radiation_type 'Mo K\a'
_diffrn_radiation_wavelength 0.71075
_diffrn_reflns_av_R_equivalents 0.037
_diffrn_reflns_limit_h_max 12
_diffrn_reflns_limit_h_min -12
_diffrn_reflns_limit_k_max 13
_diffrn_reflns_limit_k_min -13
_diffrn_reflns_limit_l_max 15
_diffrn_reflns_limit_l_min -15
_diffrn_reflns_number 11369
_diffrn_reflns_theta_full 27.36
_diffrn_reflns_theta_max 27.36
_exptl_absorpt_coefficient_mu 0.315
_exptl_absorpt_correction_type none
_exptl_crystal_colour blue
_exptl_crystal_density_diffrn 1.545
_exptl_crystal_density_method 'not measured'
_exptl_crystal_description platelet
_exptl_crystal_F_000 562.00
_exptl_crystal_size_max 0.80
_exptl_crystal_size_mid 0.70
_exptl_crystal_size_min 0.60
_refine_diff_density_max 0.59
_refine_diff_density_min -0.62
_refine_ls_extinction_method none
_refine_ls_goodness_of_fit_ref 1.120
_refine_ls_hydrogen_treatment refall
_refine_ls_number_parameters 495
_refine_ls_number_reflns 5263
_refine_ls_R_factor_gt 0.0483
_refine_ls_shift/su_max 0.0000
_refine_ls_structure_factor_coef Fsqd
_refine_ls_weighting_details 'w = 1/[\s^2^(Fo^2^)+(0.0797P)^2^+0.3239P] where P=(Fo^2^+2Fc^2^)/3'
_refine_ls_weighting_scheme calc
_refine_ls_wR_factor_ref 0.1431
_reflns_number_gt 4435
_reflns_number_total 5263
_reflns_threshold_expression F^2^>2.0\s(F^2^)
_cod_data_source_file jo801657a_si_006.cif
_cod_data_source_block '_mm1'
_cod_original_formula_sum 'C15 H22 F6 N5 O6 S2 '
_cod_database_code 4023850

loop_
_symmetry_equiv_pos_site_id
_symmetry_equiv_pos_as_xyz
1 +X,+Y,+Z
2 -X,-Y,-Z

loop_
_atom_site_label
_atom_site_type_symbol
_atom_site_fract_x
_atom_site_fract_y
_atom_site_fract_z
_atom_site_U_iso_or_equiv
_atom_site_adp_type
_atom_site_occupancy
_atom_site_symmetry_multiplicity
_atom_site_calc_flag
_atom_site_refinement_flags
_atom_site_disorder_assembly
_atom_site_disorder_group
S(1) S 0.05442(5) 0.13310(5) 0.45397(4) 0.03304(14) Uani 1.00 1 d . . .
S(2) S -0.48342(7) 0.36617(6) 1.00111(5) 0.04474(17) Uani 1.00 1 d . . .
F(1) F 0.1395(4) 0.1398(4) 0.2286(3) 0.0538(10) Uani 0.50 1 d P . .
F(2) F -0.0742(5) 0.1701(4) 0.2685(4) 0.0621(12) Uani 0.50 1 d P . .
F(3) F 0.1258(4) 0.3052(4) 0.2353(4) 0.0520(10) Uani 0.50 1 d P . .
F(4) F 0.0893(4) 0.0974(4) 0.2584(4) 0.0515(10) Uani 0.50 1 d P . .
F(5) F -0.0768(5) 0.2318(3) 0.2717(4) 0.0558(10) Uani 0.50 1 d P . .
F(6) F 0.0646(3) 0.3285(4) 0.2445(4) 0.0438(8) Uani 0.50 1 d P . .
F(7) F -0.2551(3) 0.2161(2) 1.0343(2) 0.0582(7) Uani 0.50 1 d P . .
F(8) F -0.2344(3) 0.4107(4) 1.0468(3) 0.0677(10) Uani 0.50 1 d P . .
F(9) F -0.2177(2) 0.3963(3) 0.8739(2) 0.0490(6) Uani 0.50 1 d P . .
F(10) F -0.2838(3) 0.2456(3) 0.9376(3) 0.0607(8) Uani 0.50 1 d P . .
F(11) F -0.2679(2) 0.2901(3) 1.0940(2) 0.0528(7) Uani 0.50 1 d P . .
F(12) F -0.2544(2) 0.4534(3) 0.9200(2) 0.0523(6) Uani 0.50 1 d P . .
O(1) O 0.35719(14) 0.47817(14) 0.60040(14) 0.0381(3) Uani 1.00 1 d . . .
O(2) O 0.25226(15) 0.01891(13) 0.72363(13) 0.0361(3) Uani 1.00 1 d . . .
O(3) O 0.1847(3) 0.1684(4) 0.4542(3) 0.0420(8) Uani 0.50 1 d P . .
O(4) O -0.0632(3) 0.1722(3) 0.5041(2) 0.0422(6) Uani 0.50 1 d P . .
O(5) O 0.1872(3) 0.0922(4) 0.4705(3) 0.0383(7) Uani 0.50 1 d P . .
O(6) O 0.0159(3) 0.2644(3) 0.4829(2) 0.0470(7) Uani 0.50 1 d P . .
O(7) O -0.5473(3) 0.2271(3) 1.0968(2) 0.0457(7) Uani 0.50 1 d P . .
O(8) O -0.5351(2) 0.4045(3) 0.8944(2) 0.0333(5) Uani 0.50 1 d P . .
O(9) O -0.5220(3) 0.3184(3) 1.1140(2) 0.0458(7) Uani 0.50 1 d P . .
O(10) O -0.4948(3) 0.3130(4) 0.9093(3) 0.0499(8) Uani 0.50 1 d P . .
N(1) N 0.29612(15) 0.36399(15) 0.65546(14) 0.0289(3) Uani 1.00 1 d . . .
N(2) N 0.24873(15) 0.14264(15) 0.71698(13) 0.0264(3) Uani 1.00 1 d . . .
N(3) N 0.44602(16) 0.30723(16) 0.42966(13) 0.0305(3) Uani 1.00 1 d . . .
N(4) N 0.53544(15) 0.13763(17) 0.56506(14) 0.0286(3) Uani 1.00 1 d . . .
N(5) N 0.0639(2) -0.0366(3) 0.4802(2) 0.0303(6) Uani 0.50 1 d P . .
N(6) N -0.5209(3) 0.4637(3) 1.0771(2) 0.0287(6) Uani 0.50 1 d P . .
C(1) C 0.33026(16) 0.24565(17) 0.63900(15) 0.0244(3) Uani 1.00 1 d . . .
C(2) C 0.16384(19) 0.3490(2) 0.7390(2) 0.0383(4) Uani 1.00 1 d . . .
C(3) C 0.15889(18) 0.1893(2) 0.80679(17) 0.0301(3) Uani 1.00 1 d . . .
C(4) C 0.0563(2) 0.4056(3) 0.6551(3) 0.0736(11) Uani 1.00 1 d . . .
C(5) C 0.1687(3) 0.4308(3) 0.8174(3) 0.0624(8) Uani 1.00 1 d . . .
C(6) C 0.0203(2) 0.1256(2) 0.8318(2) 0.0407(4) Uani 1.00 1 d . . .
C(7) C 0.2262(2) 0.1382(2) 0.91982(19) 0.0375(4) Uani 1.00 1 d . . .
C(8) C 0.43617(16) 0.23169(18) 0.54768(15) 0.0242(3) Uani 1.00 1 d . . .
C(9) C 0.5539(2) 0.2598(2) 0.37140(19) 0.0422(4) Uani 1.00 1 d . . .
C(10) C 0.6104(2) 0.1545(2) 0.45469(19) 0.0385(4) Uani 1.00 1 d . . .
C(11) C 0.3564(2) 0.4210(2) 0.3723(2) 0.0428(5) Uani 1.00 1 d . . .
C(12) C 0.5684(2) 0.0418(2) 0.68291(18) 0.0387(4) Uani 1.00 1 d . . .
C(13) C 0.6421(3) 0.1156(3) 0.7401(2) 0.0563(7) Uani 1.00 1 d . . .
C(14) C 0.0457(2) 0.19509(19) 0.29264(18) 0.0334(4) Uani 1.00 1 d . . .
C(15) C -0.3001(2) 0.3427(2) 0.9879(2) 0.0453(5) Uani 1.00 1 d . . .
H(1) H -0.020(3) 0.403(3) 0.706(2) 0.067(8) Uiso 1.00 1 c . . .
H(2) H 0.054(6) 0.345(6) 0.601(6) 0.18(2) Uiso 1.00 1 c . . .
H(3) H 0.078(3) 0.496(3) 0.617(2) 0.064(8) Uiso 1.00 1 c . . .
H(4) H 0.088(3) 0.418(3) 0.875(3) 0.070(9) Uiso 1.00 1 c . . .
H(5) H 0.246(3) 0.396(3) 0.861(3) 0.081(10) Uiso 1.00 1 c . . .
H(6) H 0.176(3) 0.524(4) 0.771(3) 0.084(10) Uiso 1.00 1 c . . .
H(7) H -0.038(2) 0.157(2) 0.887(2) 0.045(6) Uiso 1.00 1 c . . .
H(8) H 0.032(2) 0.023(2) 0.870(2) 0.048(6) Uiso 1.00 1 c . . .
H(9) H -0.021(3) 0.146(3) 0.758(2) 0.062(8) Uiso 1.00 1 c . . .
H(10) H 0.170(2) 0.165(2) 0.982(2) 0.048(6) Uiso 1.00 1 c . . .
H(11) H 0.233(2) 0.042(3) 0.945(2) 0.057(7) Uiso 1.00 1 c . . .
H(12) H 0.319(2) 0.177(2) 0.901(2) 0.043(6) Uiso 1.00 1 c . . .
H(13) H 0.574(2) 0.296(3) 0.291(2) 0.056(7) Uiso 1.00 1 c . . .
H(14) H 0.687(2) 0.095(2) 0.449(2) 0.038(5) Uiso 1.00 1 c . . .
H(15) H 0.376(3) 0.501(3) 0.378(2) 0.072(9) Uiso 1.00 1 c . . .
H(16) H 0.261(3) 0.395(3) 0.412(2) 0.058(8) Uiso 1.00 1 c . . .
H(17) H 0.351(3) 0.426(3) 0.302(3) 0.070(9) Uiso 1.00 1 c . . .
H(18) H 0.477(2) 0.003(2) 0.733(2) 0.040(6) Uiso 1.00 1 c . . .
H(19) H 0.625(2) -0.028(2) 0.663(2) 0.048(6) Uiso 1.00 1 c . . .
H(20) H 0.591(2) 0.188(3) 0.754(2) 0.050(7) Uiso 1.00 1 c . . .
H(21) H 0.654(3) 0.045(3) 0.815(2) 0.065(8) Uiso 1.00 1 c . . .
H(22) H 0.725(4) 0.147(4) 0.695(3) 0.088(12) Uiso 1.00 1 c . . .

loop_
_atom_site_aniso_label
_atom_site_aniso_U_11
_atom_site_aniso_U_22
_atom_site_aniso_U_33
_atom_site_aniso_U_12
_atom_site_aniso_U_13
_atom_site_aniso_U_23
S(1) 0.0297(2) 0.0309(2) 0.0317(2) -0.00352(18) -0.00438(18) -0.00367(19)
S(2) 0.0656(3) 0.0319(2) 0.0495(3) 0.0194(2) -0.0305(2) -0.0239(2)
F(1) 0.073(2) 0.051(2) 0.035(2) 0.0244(18) -0.0047(18) -0.0192(18)
F(2) 0.055(2) 0.064(2) 0.061(2) -0.020(2) -0.0352(16) -0.003(2)
F(3) 0.073(2) 0.037(2) 0.0376(16) -0.023(2) -0.004(2) -0.0029(15)
F(4) 0.079(3) 0.042(2) 0.038(2) -0.0047(16) -0.0062(18) -0.0205(17)
F(5) 0.0561(19) 0.041(2) 0.062(2) -0.001(2) -0.0359(15) 0.001(2)
F(6) 0.064(2) 0.0210(14) 0.0391(16) -0.0033(16) -0.0080(19) -0.0021(11)
F(7) 0.0689(18) 0.0342(14) 0.0574(17) 0.0256(13) -0.0094(14) -0.0062(13)
F(8) 0.0480(16) 0.092(2) 0.103(2) 0.0299(16) -0.0392(17) -0.075(2)
F(9) 0.0369(13) 0.0517(16) 0.0438(14) 0.0107(11) 0.0058(11) -0.0084(13)
F(10) 0.0494(15) 0.072(2) 0.080(2) 0.0271(14) -0.0101(14) -0.0550(18)
F(11) 0.0481(15) 0.067(2) 0.0475(15) 0.0261(14) -0.0259(12) -0.0237(14)
F(12) 0.0290(12) 0.0536(17) 0.0607(17) -0.0041(11) 0.0068(11) -0.0113(15)
O(1) 0.0373(7) 0.0232(6) 0.0475(8) -0.0075(5) 0.0011(6) -0.0080(6)
O(2) 0.0430(7) 0.0207(6) 0.0379(7) -0.0030(5) -0.0004(5) -0.0056(5)
O(3) 0.0458(18) 0.0388(19) 0.0367(16) -0.0193(16) -0.0143(13) -0.0022(16)
O(4) 0.0523(17) 0.0259(14) 0.0452(16) 0.0004(12) 0.0103(13) -0.0171(12)
O(5) 0.0292(14) 0.0349(17) 0.0439(17) -0.0080(14) -0.0107(12) -0.0037(16)
O(6) 0.071(2) 0.0238(14) 0.0468(17) -0.0029(13) 0.0004(15) -0.0176(13)
O(7) 0.0495(17) 0.0289(15) 0.0454(17) -0.0050(12) 0.0059(13) -0.0037(13)
O(8) 0.0361(13) 0.0378(16) 0.0323(13) 0.0047(12) -0.0104(11) -0.0188(12)
O(9) 0.0621(19) 0.0322(16) 0.0280(14) -0.0014(13) 0.0139(13) -0.0028(12)
O(10) 0.0444(17) 0.053(2) 0.072(2) 0.0011(15) -0.0158(16) -0.0436(18)
N(1) 0.0240(6) 0.0219(7) 0.0346(7) -0.0012(5) 0.0001(5) -0.0056(6)
N(2) 0.0259(6) 0.0213(7) 0.0258(7) -0.0019(5) -0.0004(5) -0.0030(5)
N(3) 0.0365(7) 0.0294(8) 0.0240(7) -0.0106(6) -0.0025(6) -0.0074(6)
N(4) 0.0241(6) 0.0363(8) 0.0292(7) 0.0010(5) -0.0038(5) -0.0170(6)
N(5) 0.0248(14) 0.0220(14) 0.0386(16) 0.0017(11) 0.0008(12) -0.0080(12)
N(6) 0.0360(15) 0.0288(15) 0.0203(12) 0.0090(12) -0.0055(11) -0.0091(11)
C(1) 0.0203(7) 0.0233(8) 0.0256(7) -0.0009(5) -0.0036(6) -0.0043(6)
C(2) 0.0259(8) 0.0295(9) 0.0486(11) 0.0047(7) 0.0065(8) -0.0084(8)
C(3) 0.0253(8) 0.0293(9) 0.0305(8) -0.0033(6) 0.0023(6) -0.0077(7)
C(4) 0.0269(10) 0.0617(18) 0.085(2) 0.0142(11) -0.0009(12) 0.0192(17)
C(5) 0.0630(16) 0.0378(13) 0.0786(19) 0.0051(11) 0.0259(15) -0.0291(13)
C(6) 0.0284(9) 0.0519(13) 0.0400(11) -0.0118(8) 0.0063(8) -0.0181(10)
C(7) 0.0420(10) 0.0392(11) 0.0324(9) -0.0034(8) -0.0048(8) -0.0144(8)
C(8) 0.0226(7) 0.0257(8) 0.0235(7) -0.0056(6) -0.0023(6) -0.0080(6)
C(9) 0.0539(12) 0.0450(12) 0.0276(9) -0.0139(9) 0.0075(8) -0.0167(9)
C(10) 0.0355(10) 0.0478(12) 0.0393(10) -0.0055(8) 0.0042(8) -0.0275(9)
C(11) 0.0623(14) 0.0293(10) 0.0305(10) -0.0069(9) -0.0168(10) 0.0009(8)
C(12) 0.0402(10) 0.0452(11) 0.0331(10) 0.0176(9) -0.0122(8) -0.0176(9)
C(13) 0.0565(15) 0.0759(19) 0.0552(15) 0.0250(14) -0.0309(13) -0.0405(15)
C(14) 0.0385(9) 0.0230(8) 0.0375(9) -0.0019(7) -0.0090(8) -0.0082(7)
C(15) 0.0668(14) 0.0374(11) 0.0344(10) 0.0223(10) -0.0114(10) -0.0189(9)

loop_
_atom_type_symbol
_atom_type_description
_atom_type_scat_dispersion_real
_atom_type_scat_dispersion_imag
_atom_type_scat_source
C C 0.003 0.002
;
International Tables for Crystallography
(1992, Vol. C, Tables 4.2.6.8 and 6.1.1.4)
;
H H 0.000 0.000
;
International Tables for Crystallography
(1992, Vol. C, Table 6.1.1.4)
;
F F 0.017 0.010
;
International Tables for Crystallography
(1992, Vol. C, Tables 4.2.6.8 and 6.1.1.4)
;
N N 0.006 0.003
;
International Tables for Crystallography
(1992, Vol. C, Tables 4.2.6.8 and 6.1.1.4)
;
O O 0.011 0.006
;
International Tables for Crystallography
(1992, Vol. C, Tables 4.2.6.8 and 6.1.1.4)
;
S S 0.125 0.123
;
International Tables for Crystallography
(1992, Vol. C, Tables 4.2.6.8 and 6.1.1.4)
;

loop_
_geom_angle_atom_site_label_1
_geom_angle_atom_site_label_2
_geom_angle_atom_site_label_3
_geom_angle
_geom_angle_publ_flag
_geom_angle_site_symmetry_1
_geom_angle_site_symmetry_2
_geom_angle_site_symmetry_3
O(3) S(1) O(4) 128.5(2) yes . . .
O(3) S(1) O(5) 31.2(2) yes . . .
O(3) S(1) O(6) 83.3(2) yes . . .
O(3) S(1) N(5) 104.5(2) yes . . .
O(3) S(1) N(5) 146.90(17) yes . . 2_556
O(3) S(1) C(14) 101.94(15) yes . . .
O(4) S(1) O(5) 144.2(2) yes . . .
O(4) S(1) O(6) 48.91(19) yes . . .
O(4) S(1) N(5) 113.83(16) yes . . .
O(4) S(1) N(5) 56.49(18) yes . . 2_556
O(4) S(1) C(14) 105.54(15) yes . . .
O(5) S(1) O(6) 111.1(2) yes . . .
O(5) S(1) N(5) 73.4(2) yes . . .
O(5) S(1) N(5) 121.68(17) yes . . 2_556
O(5) S(1) C(14) 108.15(16) yes . . .
O(6) S(1) N(5) 156.78(15) yes . . .
O(6) S(1) N(5) 104.31(18) yes . . 2_556
O(6) S(1) C(14) 102.26(13) yes . . .
N(5) S(1) N(5) 57.51(15) yes . . 2_556
N(5) S(1) C(14) 97.51(14) yes . . .
N(5) S(1) C(14) 107.60(15) yes 2_556 . .
O(7) S(2) O(8) 111.29(19) yes . . .
O(7) S(2) O(9) 44.3(2) yes . . .
O(7) S(2) O(10) 87.5(2) yes . . .
O(7) S(2) N(6) 99.57(17) yes . . .
O(7) S(2) N(6) 155.34(16) yes . . 2_467
O(7) S(2) C(15) 106.69(13) yes . . .
O(8) S(2) O(9) 140.4(2) yes . . .
O(8) S(2) O(10) 40.4(2) yes . . .
O(8) S(2) N(6) 116.74(18) yes . . .
O(8) S(2) N(6) 66.89(19) yes . . 2_467
O(8) S(2) C(15) 115.06(13) yes . . .
O(9) S(2) O(10) 131.6(2) yes . . .
O(9) S(2) N(6) 57.56(18) yes . . .
O(9) S(2) N(6) 120.6(2) yes . . 2_467
O(9) S(2) C(15) 103.30(17) yes . . .
O(10) S(2) N(6) 156.14(18) yes . . .
O(10) S(2) N(6) 102.11(18) yes . . 2_467
O(10) S(2) C(15) 93.53(16) yes . . .
N(6) S(2) N(6) 63.12(15) yes . . 2_467
N(6) S(2) C(15) 105.97(15) yes . . .
N(6) S(2) C(15) 95.46(13) yes 2_467 . .
F(4) F(1) C(14) 68.4(6) yes . . .
F(5) F(2) C(14) 71.2(6) yes . . .
F(6) F(3) C(14) 73.2(5) yes . . .
F(1) F(4) C(14) 83.0(6) yes . . .
F(2) F(5) F(6) 122.9(7) yes . . .
F(2) F(5) C(14) 79.9(6) yes . . .
F(6) F(5) C(14) 49.3(2) yes . . .
F(3) F(6) F(5) 122.6(7) yes . . .
F(3) F(6) C(14) 78.3(5) yes . . .
F(5) F(6) C(14) 48.5(2) yes . . .
F(10) F(7) F(11) 126.5(3) yes . . .
F(10) F(7) C(15) 66.3(2) yes . . .
F(11) F(7) C(15) 60.2(2) yes . . .
F(11) F(8) F(12) 105.1(4) yes . . .
F(11) F(8) C(15) 56.9(2) yes . . .
F(12) F(8) C(15) 49.0(2) yes . . .
F(10) F(9) F(12) 109.7(2) yes . . .
F(10) F(9) C(15) 53.1(2) yes . . .
F(12) F(9) C(15) 57.1(2) yes . . .
F(7) F(10) F(9) 99.1(3) yes . . .
F(7) F(10) C(15) 61.7(2) yes . . .
F(9) F(10) C(15) 56.2(2) yes . . .
F(7) F(11) F(8) 120.5(3) yes . . .
F(7) F(11) C(15) 62.7(2) yes . . .
F(8) F(11) C(15) 70.2(2) yes . . .
F(8) F(12) F(9) 119.8(3) yes . . .
F(8) F(12) C(15) 63.9(2) yes . . .
F(9) F(12) C(15) 79.8(3) yes . . .
S(1) O(3) O(5) 75.1(4) yes . . .
S(1) O(4) O(6) 74.7(2) yes . . .
S(1) O(4) N(5) 68.16(19) yes . . 2_556
O(6) O(4) N(5) 140.4(3) yes . . 2_556
S(1) O(5) O(3) 73.7(3) yes . . .
S(1) O(6) O(4) 56.4(2) yes . . .
S(2) O(7) O(9) 52.96(18) yes . . .
S(2) O(8) O(10) 73.4(3) yes . . .
S(2) O(8) N(6) 64.82(17) yes . . 2_467
O(10) O(8) N(6) 128.3(3) yes . . 2_467
S(2) O(9) O(7) 82.7(2) yes . . .
S(2) O(9) N(6) 73.43(18) yes . . .
O(7) O(9) N(6) 148.3(3) yes . . .
S(2) O(10) O(8) 66.2(3) yes . . .
O(1) N(1) C(1) 126.06(15) yes . . .
O(1) N(1) C(2) 122.95(16) yes . . .
C(1) N(1) C(2) 110.64(14) yes . . .
O(2) N(2) C(1) 126.48(15) yes . . .
O(2) N(2) C(3) 122.63(13) yes . . .
C(1) N(2) C(3) 110.61(15) yes . . .
C(8) N(3) C(9) 108.26(15) yes . . .
C(8) N(3) C(11) 126.19(16) yes . . .
C(9) N(3) C(11) 125.55(15) yes . . .
C(8) N(4) C(10) 108.13(14) yes . . .
C(8) N(4) C(12) 126.04(16) yes . . .
C(10) N(4) C(12) 125.55(16) yes . . .
S(1) N(5) S(1) 122.49(19) yes . . 2_556
S(1) N(5) O(4) 175.3(3) yes . . 2_556
S(1) N(5) N(5) 55.81(15) yes . . 2_556
S(1) N(5) O(4) 55.35(17) yes 2_556 . 2_556
S(1) N(5) N(5) 66.69(16) yes 2_556 . 2_556
O(4) N(5) N(5) 121.8(2) yes 2_556 . 2_556
S(2) N(6) S(2) 116.88(16) yes . . 2_467
S(2) N(6) O(8) 144.1(2) yes . . 2_467
S(2) N(6) O(9) 49.01(17) yes . . .
S(2) N(6) N(6) 60.26(16) yes . . 2_467
S(2) N(6) O(8) 48.29(13) yes 2_467 . 2_467
S(2) N(6) O(9) 165.5(2) yes 2_467 . .
S(2) N(6) N(6) 56.62(14) yes 2_467 . 2_467
O(8) N(6) O(9) 143.9(2) yes 2_467 . .
O(8) N(6) N(6) 96.4(2) yes 2_467 . 2_467
O(9) N(6) N(6) 109.2(2) yes . . 2_467
N(1) C(1) N(2) 110.56(14) yes . . .
N(1) C(1) C(8) 124.79(14) yes . . .
N(2) C(1) C(8) 124.62(17) yes . . .
N(1) C(2) C(3) 100.64(14) yes . . .
N(1) C(2) C(4) 104.73(18) yes . . .
N(1) C(2) C(5) 109.43(19) yes . . .
C(3) C(2) C(4) 113.6(2) yes . . .
C(3) C(2) C(5) 115.25(19) yes . . .
C(4) C(2) C(5) 112.0(2) yes . . .
N(2) C(3) C(2) 101.09(13) yes . . .
N(2) C(3) C(6) 108.58(19) yes . . .
N(2) C(3) C(7) 106.10(15) yes . . .
C(2) C(3) C(6) 115.24(15) yes . . .
C(2) C(3) C(7) 113.7(2) yes . . .
C(6) C(3) C(7) 111.14(15) yes . . .
N(3) C(8) N(4) 108.62(15) yes . . .
N(3) C(8) C(1) 125.02(14) yes . . .
N(4) C(8) C(1) 126.26(14) yes . . .
N(3) C(9) C(10) 107.91(17) yes . . .
N(4) C(10) C(9) 107.08(19) yes . . .
N(4) C(12) C(13) 110.77(19) yes . . .
S(1) C(14) F(1) 115.1(2) yes . . .
S(1) C(14) F(2) 113.3(2) yes . . .
S(1) C(14) F(3) 108.7(2) yes . . .
S(1) C(14) F(4) 106.5(2) yes . . .
S(1) C(14) F(5) 111.1(2) yes . . .
S(1) C(14) F(6) 109.4(2) yes . . .
F(1) C(14) F(2) 104.6(3) yes . . .
F(1) C(14) F(3) 81.6(3) yes . . .
F(1) C(14) F(4) 28.6(2) yes . . .
F(1) C(14) F(5) 126.2(3) yes . . .
F(1) C(14) F(6) 106.3(2) yes . . .
F(2) C(14) F(3) 128.9(2) yes . . .
F(2) C(14) F(4) 84.5(3) yes . . .
F(2) C(14) F(5) 28.9(3) yes . . .
F(2) C(14) F(6) 107.7(2) yes . . .
F(3) C(14) F(4) 110.1(3) yes . . .
F(3) C(14) F(5) 108.3(2) yes . . .
F(3) C(14) F(6) 28.5(2) yes . . .
F(4) C(14) F(5) 112.1(3) yes . . .
F(4) C(14) F(6) 132.8(3) yes . . .
F(5) C(14) F(6) 82.2(2) yes . . .
S(2) C(15) F(7) 116.7(2) yes . . .
S(2) C(15) F(8) 114.5(2) yes . . .
S(2) C(15) F(9) 120.39(18) yes . . .
S(2) C(15) F(10) 100.3(2) yes . . .
S(2) C(15) F(11) 108.57(18) yes . . .
S(2) C(15) F(12) 105.01(19) yes . . .
F(7) C(15) F(8) 101.7(2) yes . . .
F(7) C(15) F(9) 103.1(2) yes . . .
F(7) C(15) F(10) 52.1(2) yes . . .
F(7) C(15) F(11) 57.0(2) yes . . .
F(7) C(15) F(12) 137.2(2) yes . . .
F(8) C(15) F(9) 97.2(2) yes . . .
F(8) C(15) F(10) 144.1(2) yes . . .
F(8) C(15) F(11) 52.9(2) yes . . .
F(8) C(15) F(12) 67.1(2) yes . . .
F(9) C(15) F(10) 70.6(2) yes . . .
F(9) C(15) F(11) 130.5(2) yes . . .
F(9) C(15) F(12) 43.1(2) yes . . .
F(10) C(15) F(11) 109.1(2) yes . . .
F(10) C(15) F(12) 113.1(2) yes . . .
F(11) C(15) F(12) 119.0(3) yes . . .
C(2) C(4) H(1) 103(2) no . . .
C(2) C(4) H(2) 111(3) no . . .
C(2) C(4) H(3) 103(2) no . . .
H(1) C(4) H(2) 114(4) no . . .
H(1) C(4) H(3) 106(3) no . . .
H(2) C(4) H(3) 118(4) no . . .
C(2) C(5) H(4) 111(2) no . . .
C(2) C(5) H(5) 107(2) no . . .
C(2) C(5) H(6) 111(2) no . . .
H(4) C(5) H(5) 108(2) no . . .
H(4) C(5) H(6) 107(3) no . . .
H(5) C(5) H(6) 112(3) no . . .
C(3) C(6) H(7) 108.6(18) no . . .
C(3) C(6) H(8) 107.3(15) no . . .
C(3) C(6) H(9) 113.3(16) no . . .
H(7) C(6) H(8) 109(2) no . . .
H(7) C(6) H(9) 110(2) no . . .
H(8) C(6) H(9) 108(2) no . . .
C(3) C(7) H(10) 109.3(16) no . . .
C(3) C(7) H(11) 107(2) no . . .
C(3) C(7) H(12) 110.1(14) no . . .
H(10) C(7) H(11) 111(2) no . . .
H(10) C(7) H(12) 111(2) no . . .
H(11) C(7) H(12) 109(2) no . . .
N(3) C(9) H(13) 121.1(18) no . . .
C(10) C(9) H(13) 130.9(19) no . . .
N(4) C(10) H(14) 120.1(13) no . . .
C(9) C(10) H(14) 132.8(14) no . . .
N(3) C(11) H(15) 113(2) no . . .
N(3) C(11) H(16) 108.6(15) no . . .
N(3) C(11) H(17) 111(2) no . . .
H(15) C(11) H(16) 109(2) no . . .
H(15) C(11) H(17) 115(3) no . . .
H(16) C(11) H(17) 100(3) no . . .
N(4) C(12) H(18) 105.0(14) no . . .
N(4) C(12) H(19) 103.5(15) no . . .
C(13) C(12) H(18) 112.8(18) no . . .
C(13) C(12) H(19) 112.1(19) no . . .
H(18) C(12) H(19) 112(2) no . . .
C(12) C(13) H(20) 113(2) no . . .
C(12) C(13) H(21) 102(2) no . . .
C(12) C(13) H(22) 112(3) no . . .
H(20) C(13) H(21) 110(2) no . . .
H(20) C(13) H(22) 110(3) no . . .
H(21) C(13) H(22) 110(3) no . . .

loop_
_geom_bond_atom_site_label_1
_geom_bond_atom_site_label_2
_geom_bond_distance
_geom_bond_publ_flag
_geom_bond_site_symmetry_1
_geom_bond_site_symmetry_2
S(1) O(3) 1.386(3) yes . .
S(1) O(4) 1.349(3) yes . .
S(1) O(5) 1.395(3) yes . .
S(1) O(6) 1.562(3) yes . .
S(1) N(5) 1.690(3) yes . .
S(1) N(5) 1.523(2) yes . 2_556
S(1) C(14) 1.835(2) yes . .
S(2) O(7) 1.580(2) yes . .
S(2) O(8) 1.385(3) yes . .
S(2) O(9) 1.271(2) yes . .
S(2) O(10) 1.451(4) yes . .
S(2) N(6) 1.614(3) yes . .
S(2) N(6) 1.679(2) yes . 2_467
S(2) C(15) 1.828(2) yes . .
F(1) F(4) 0.657(6) yes . .
F(1) C(14) 1.362(5) yes . .
F(2) F(5) 0.665(7) yes . .
F(2) C(14) 1.352(6) yes . .
F(3) F(6) 0.654(5) yes . .
F(3) C(14) 1.344(4) yes . .
F(4) C(14) 1.276(5) yes . .
F(5) F(6) 1.719(6) yes . .
F(5) C(14) 1.300(5) yes . .
F(6) C(14) 1.314(4) yes . .
F(7) F(10) 1.178(5) yes . .
F(7) F(11) 1.241(5) yes . .
F(7) C(15) 1.314(3) yes . .
F(8) F(11) 1.223(5) yes . .
F(8) F(12) 1.479(5) yes . .
F(8) C(15) 1.442(5) yes . .
F(9) F(10) 1.612(4) yes . .
F(9) F(12) 0.985(5) yes . .
F(9) C(15) 1.420(3) yes . .
F(10) C(15) 1.367(5) yes . .
F(11) C(15) 1.284(3) yes . .
F(12) C(15) 1.212(3) yes . .
O(1) N(1) 1.2744(19) yes . .
O(2) N(2) 1.273(2) yes . .
O(3) O(5) 0.748(5) yes . .
O(4) O(6) 1.220(4) yes . .
O(4) N(5) 1.368(4) yes . 2_556
O(7) O(9) 1.112(5) yes . .
O(8) O(10) 0.980(5) yes . .
O(8) N(6) 1.706(5) yes . 2_467
O(9) N(6) 1.421(4) yes . .
N(1) C(1) 1.349(2) yes . .
N(1) C(2) 1.510(2) yes . .
N(2) C(1) 1.3526(19) yes . .
N(2) C(3) 1.507(2) yes . .
N(3) C(8) 1.342(2) yes . .
N(3) C(9) 1.365(2) yes . .
N(3) C(11) 1.467(2) yes . .
N(4) C(8) 1.338(2) yes . .
N(4) C(10) 1.380(2) yes . .
N(4) C(12) 1.482(2) yes . .
N(5) N(5) 1.553(4) yes . 2_556
N(6) N(6) 1.724(3) yes . 2_467
C(1) C(8) 1.448(2) yes . .
C(2) C(3) 1.566(2) yes . .
C(2) C(4) 1.542(3) yes . .
C(2) C(5) 1.519(5) yes . .
C(3) C(6) 1.521(2) yes . .
C(3) C(7) 1.528(3) yes . .
C(9) C(10) 1.352(2) yes . .
C(12) C(13) 1.519(5) yes . .
C(4) H(1) 0.90(3) no . .
C(4) H(2) 1.08(8) no . .
C(4) H(3) 0.91(3) no . .
C(5) H(4) 0.96(3) no . .
C(5) H(5) 0.99(4) no . .
C(5) H(6) 0.93(3) no . .
C(6) H(7) 0.96(2) no . .
C(6) H(8) 1.01(2) no . .
C(6) H(9) 0.99(3) no . .
C(7) H(10) 0.98(3) no . .
C(7) H(11) 0.94(3) no . .
C(7) H(12) 1.00(2) no . .
C(9) H(13) 0.89(3) no . .
C(10) H(14) 0.97(2) no . .
C(11) H(15) 0.91(4) no . .
C(11) H(16) 1.00(2) no . .
C(11) H(17) 0.84(4) no . .
C(12) H(18) 1.02(2) no . .
C(12) H(19) 0.97(3) no . .
C(13) H(20) 0.95(3) no . .
C(13) H(21) 0.95(2) no . .
C(13) H(22) 0.92(3) no . .

loop_
_geom_contact_atom_site_label_1
_geom_contact_atom_site_label_2
_geom_contact_distance
_geom_contact_publ_flag
_geom_contact_site_symmetry_1
_geom_contact_site_symmetry_2
F(1) O(7) 3.303(5) ? . 1_654
F(1) C(12) 3.481(5) ? . 2_656
F(1) C(13) 3.296(5) ? . 2_656
F(2) F(7) 3.496(6) ? . 1_554
F(2) F(8) 3.458(5) ? . 1_554
F(2) F(11) 2.981(6) ? . 1_554
F(2) O(2) 2.732(5) ? . 2_556
F(2) C(10) 3.548(5) ? . 1_455
F(3) F(9) 3.053(5) ? . 2_566
F(3) F(12) 2.773(4) ? . 2_566
F(3) O(9) 3.588(5) ? . 1_654
F(3) C(11) 3.588(6) ? . .
F(4) C(6) 3.267(6) ? . 2_556
F(4) C(13) 3.382(5) ? . 2_656
F(5) F(8) 3.263(6) ? . 1_554
F(5) F(11) 2.992(6) ? . 1_554
F(5) O(2) 3.254(5) ? . 2_556
F(5) C(5) 3.405(4) ? . 2_566
F(5) C(10) 3.483(5) ? . 1_455
F(6) F(9) 3.090(4) ? . 2_566
F(6) F(12) 2.959(4) ? . 2_566
F(6) C(4) 3.528(6) ? . 2_566
F(6) C(5) 3.283(4) ? . 2_566
F(7) F(2) 3.496(6) ? . 1_556
F(7) O(2) 3.046(2) ? . 2_557
F(7) C(7) 3.554(4) ? . 2_557
F(8) F(2) 3.458(5) ? . 1_556
F(8) F(5) 3.263(6) ? . 1_556
F(8) C(5) 2.930(6) ? . 2_567
F(9) F(3) 3.053(5) ? . 2_566
F(9) F(6) 3.090(4) ? . 2_566
F(9) C(4) 3.474(4) ? . .
F(9) C(11) 3.355(3) ? . 2_566
F(10) C(6) 3.459(3) ? . .
F(10) C(13) 3.386(6) ? . 1_455
F(11) F(2) 2.981(6) ? . 1_556
F(11) F(5) 2.992(6) ? . 1_556
F(11) O(2) 3.176(3) ? . 2_557
F(11) C(9) 3.459(3) ? . 1_456
F(12) F(3) 2.773(4) ? . 2_566
F(12) F(6) 2.959(4) ? . 2_566
F(12) C(11) 3.593(4) ? . 2_566
O(1) O(1) 3.3771(19) ? . 2_666
O(1) N(3) 2.984(2) ? . 2_666
O(1) C(8) 3.513(2) ? . 2_666
O(1) C(9) 3.115(3) ? . 2_666
O(1) C(11) 3.244(3) ? . 2_666
O(2) F(2) 2.732(5) ? . 2_556
O(2) F(5) 3.254(5) ? . 2_556
O(2) F(7) 3.046(2) ? . 2_557
O(2) F(11) 3.176(3) ? . 2_557
O(2) O(3) 3.219(3) ? . .
O(2) O(5) 3.052(4) ? . .
O(2) C(10) 3.410(3) ? . 2_656
O(3) O(2) 3.219(3) ? . .
O(3) N(2) 3.276(4) ? . .
O(3) N(3) 3.010(4) ? . .
O(3) C(1) 3.245(4) ? . .
O(3) C(8) 3.145(4) ? . .
O(3) C(11) 3.016(4) ? . .
O(4) C(10) 3.459(4) ? . 1_455
O(5) O(2) 3.052(4) ? . .
O(5) N(2) 3.399(4) ? . .
O(5) N(3) 3.416(4) ? . .
O(5) C(1) 3.567(5) ? . .
O(5) C(8) 3.413(4) ? . .
O(5) C(10) 3.128(4) ? . 2_656
O(5) C(12) 3.391(4) ? . 2_656
O(6) C(4) 3.086(6) ? . .
O(6) C(4) 3.321(4) ? . 2_566
O(7) F(1) 3.303(5) ? . 1_456
O(7) C(12) 3.061(3) ? . 2_557
O(7) C(13) 3.503(4) ? . 2_557
O(8) C(5) 3.228(4) ? . 1_455
O(8) C(11) 3.334(3) ? . 2_566
O(9) F(3) 3.588(5) ? . 1_456
O(9) C(9) 3.170(4) ? . 1_456
O(10) C(7) 3.419(4) ? . 1_455
O(10) C(13) 3.519(6) ? . 1_455
N(2) O(3) 3.276(4) ? . .
N(2) O(5) 3.399(4) ? . .
N(3) O(1) 2.984(2) ? . 2_666
N(3) O(3) 3.010(4) ? . .
N(3) O(5) 3.416(4) ? . .
N(5) C(10) 3.522(3) ? . 2_656
N(6) C(9) 3.582(3) ? . 1_456
N(6) C(11) 3.466(3) ? . 1_456
C(1) O(3) 3.245(4) ? . .
C(1) O(5) 3.567(5) ? . .
C(4) F(6) 3.528(6) ? . 2_566
C(4) F(9) 3.474(4) ? . .
C(4) O(6) 3.086(6) ? . .
C(4) O(6) 3.321(4) ? . 2_566
C(5) F(5) 3.405(4) ? . 2_566
C(5) F(6) 3.283(4) ? . 2_566
C(5) F(8) 2.930(6) ? . 2_567
C(5) O(8) 3.228(4) ? . 1_655
C(6) F(4) 3.267(6) ? . 2_556
C(6) F(10) 3.459(3) ? . .
C(7) F(7) 3.554(4) ? . 2_557
C(7) O(10) 3.419(4) ? . 1_655
C(8) O(1) 3.513(2) ? . 2_666
C(8) O(3) 3.145(4) ? . .
C(8) O(5) 3.413(4) ? . .
C(9) F(11) 3.459(3) ? . 1_654
C(9) O(1) 3.115(3) ? . 2_666
C(9) O(9) 3.170(4) ? . 1_654
C(9) N(6) 3.582(3) ? . 1_654
C(10) F(2) 3.548(5) ? . 1_655
C(10) F(5) 3.483(5) ? . 1_655
C(10) O(2) 3.410(3) ? . 2_656
C(10) O(4) 3.459(4) ? . 1_655
C(10) O(5) 3.128(4) ? . 2_656
C(10) N(5) 3.522(3) ? . 2_656
C(11) F(3) 3.588(6) ? . .
C(11) F(9) 3.355(3) ? . 2_566
C(11) F(12) 3.593(4) ? . 2_566
C(11) O(1) 3.244(3) ? . 2_666
C(11) O(3) 3.016(4) ? . .
C(11) O(8) 3.334(3) ? . 2_566
C(11) N(6) 3.466(3) ? . 1_654
C(12) F(1) 3.481(5) ? . 2_656
C(12) O(5) 3.391(4) ? . 2_656
C(12) O(7) 3.061(3) ? . 2_557
C(13) F(1) 3.296(5) ? . 2_656
C(13) F(4) 3.382(5) ? . 2_656
C(13) F(10) 3.386(6) ? . 1_655
C(13) O(7) 3.503(4) ? . 2_557
C(13) O(10) 3.519(6) ? . 1_655
S(1) H(2) 3.35(8) ? . .
S(1) H(14) 3.45(2) ? . 2_656
S(1) H(16) 3.40(3) ? . .
S(1) H(19) 3.58(2) ? . 2_656
S(2) H(5) 3.38(4) ? . 1_455
S(2) H(12) 3.55(3) ? . 1_455
S(2) H(13) 3.46(3) ? . 1_456
S(2) H(17) 3.58(3) ? . 2_566
F(1) H(8) 3.17(3) ? . 2_556
F(1) H(9) 3.25(3) ? . 2_556
F(1) H(10) 2.88(3) ? . 1_554
F(1) H(19) 2.87(2) ? . 2_656
F(1) H(21) 2.86(3) ? . 2_656
F(1) H(22) 3.09(4) ? . 2_656
F(2) H(6) 3.19(4) ? . 2_566
F(2) H(8) 3.06(3) ? . 2_556
F(2) H(9) 3.52(3) ? . 2_556
F(2) H(14) 2.90(2) ? . 1_455
F(3) H(1) 3.47(3) ? . 2_566
F(3) H(3) 3.59(3) ? . 2_566
F(3) H(4) 3.47(3) ? . 2_566
F(3) H(6) 3.41(3) ? . 2_566
F(3) H(16) 3.18(3) ? . .
F(3) H(17) 3.03(4) ? . .
F(4) H(8) 2.81(3) ? . 2_556
F(4) H(9) 2.79(3) ? . 2_556
F(4) H(10) 3.14(2) ? . 1_554
F(4) H(19) 3.13(2) ? . 2_656
F(4) H(21) 3.06(3) ? . 2_656
F(4) H(22) 3.00(4) ? . 2_656
F(5) H(4) 3.44(3) ? . 2_566
F(5) H(6) 2.58(4) ? . 2_566
F(5) H(13) 3.51(2) ? . 1_455
F(5) H(14) 2.96(2) ? . 1_455
F(6) H(1) 3.10(4) ? . 2_566
F(6) H(3) 3.09(4) ? . 2_566
F(6) H(4) 2.97(3) ? . 2_566
F(6) H(6) 2.77(3) ? . 2_566
F(6) H(16) 3.34(3) ? . .
F(6) H(17) 3.38(3) ? . .
F(7) H(7) 2.78(2) ? . .
F(7) H(8) 3.24(2) ? . 2_557
F(7) H(11) 2.63(3) ? . 2_557
F(7) H(18) 3.46(2) ? . 2_557
F(8) H(4) 3.54(3) ? . .
F(8) H(4) 2.91(4) ? . 2_567
F(8) H(5) 2.66(4) ? . 2_567
F(8) H(6) 2.72(4) ? . 2_567
F(8) H(13) 3.11(2) ? . 1_456
F(9) H(1) 2.59(3) ? . .
F(9) H(4) 3.10(3) ? . .
F(9) H(7) 2.96(2) ? . .
F(9) H(15) 3.46(3) ? . 2_566
F(9) H(16) 3.42(2) ? . 2_566
F(9) H(17) 2.72(3) ? . 2_566
F(10) H(1) 3.50(3) ? . .
F(10) H(7) 2.64(2) ? . .
F(10) H(9) 3.50(3) ? . .
F(10) H(11) 2.86(3) ? . 2_557
F(10) H(20) 3.00(3) ? . 1_455
F(10) H(21) 3.17(4) ? . 1_455
F(10) H(22) 3.47(4) ? . 1_455
F(11) H(5) 3.58(4) ? . 2_567
F(11) H(6) 3.25(5) ? . 2_567
F(11) H(13) 2.67(3) ? . 1_456
F(11) H(18) 3.59(2) ? . 2_557
F(12) H(1) 3.38(3) ? . .
F(12) H(4) 3.41(3) ? . .
F(12) H(5) 3.60(4) ? . 2_567
F(12) H(17) 2.82(3) ? . 2_566
O(1) H(13) 3.29(3) ? . 2_666
O(1) H(15) 2.77(3) ? . 2_666
O(2) H(14) 2.77(3) ? . 2_656
O(3) H(2) 3.13(8) ? . .
O(3) H(14) 2.87(2) ? . 2_656
O(3) H(16) 2.40(3) ? . .
O(3) H(17) 3.06(3) ? . .
O(3) H(19) 2.87(3) ? . 2_656
O(4) H(2) 2.92(8) ? . .
O(4) H(3) 3.24(3) ? . 2_566
O(4) H(9) 3.10(3) ? . .
O(4) H(14) 2.94(2) ? . 1_455
O(4) H(22) 2.82(3) ? . 1_455
O(5) H(14) 2.24(2) ? . 2_656
O(5) H(16) 3.11(3) ? . .
O(5) H(19) 2.51(2) ? . 2_656
O(6) H(1) 3.50(4) ? . .
O(6) H(1) 3.38(3) ? . 2_566
O(6) H(2) 2.03(8) ? . .
O(6) H(3) 3.54(4) ? . .
O(6) H(3) 2.54(3) ? . 2_566
O(6) H(9) 3.06(3) ? . .
O(6) H(16) 2.75(3) ? . .
O(6) H(22) 3.50(3) ? . 1_455
O(7) H(10) 3.57(3) ? . 1_455
O(7) H(12) 3.15(3) ? . 1_455
O(7) H(13) 3.16(3) ? . 1_456
O(7) H(18) 2.66(2) ? . 2_557
O(7) H(19) 2.89(2) ? . 2_557
O(7) H(21) 2.87(3) ? . 2_557
O(8) H(5) 2.31(4) ? . 1_455
O(8) H(6) 3.43(3) ? . 1_455
O(8) H(12) 2.87(3) ? . 1_455
O(8) H(13) 3.15(2) ? . 2_566
O(8) H(15) 3.24(3) ? . 2_566
O(8) H(17) 2.84(3) ? . 2_566
O(8) H(20) 3.40(3) ? . 1_455
O(9) H(13) 2.43(3) ? . 1_456
O(9) H(17) 3.00(4) ? . 1_456
O(9) H(18) 3.23(2) ? . 2_557
O(9) H(19) 3.31(2) ? . 2_557
O(10) H(5) 2.77(3) ? . 1_455
O(10) H(12) 2.47(3) ? . 1_455
O(10) H(15) 3.35(2) ? . 2_566
O(10) H(17) 3.19(2) ? . 2_566
O(10) H(20) 2.69(3) ? . 1_455
O(10) H(21) 3.59(3) ? . 1_455
N(1) H(15) 3.58(3) ? . 2_666
N(4) H(14) 3.50(2) ? . 2_656
N(5) H(14) 2.73(2) ? . 2_656
N(5) H(19) 3.30(2) ? . 2_656
N(5) H(22) 3.23(4) ? . 2_656
N(6) H(5) 3.53(4) ? . 2_567
N(6) H(13) 2.82(2) ? . 1_456
N(6) H(17) 2.72(3) ? . 1_456
C(4) H(2) 3.52(6) ? . 2_566
C(4) H(3) 3.54(3) ? . 2_566
C(6) H(8) 3.33(2) ? . 2_557
C(6) H(10) 3.50(2) ? . 2_557
C(6) H(11) 3.41(2) ? . 2_557
C(6) H(22) 3.59(4) ? . 1_455
C(7) H(7) 3.54(2) ? . 2_557
C(7) H(8) 3.35(2) ? . 2_557
C(7) H(21) 3.44(3) ? . 2_657
C(9) H(6) 3.44(3) ? . 2_666
C(9) H(18) 3.51(3) ? . 2_656
C(9) H(19) 3.32(3) ? . 2_656
C(10) H(18) 3.54(3) ? . 2_656
C(10) H(19) 3.53(3) ? . 2_656
C(13) H(9) 3.47(3) ? . 1_655
C(14) H(6) 3.49(3) ? . 2_566
C(15) H(7) 3.51(2) ? . .
C(15) H(13) 3.55(3) ? . 1_456
C(15) H(17) 3.54(3) ? . 2_566
H(1) F(3) 3.47(3) ? . 2_566
H(1) F(6) 3.10(4) ? . 2_566
H(1) F(9) 2.59(3) ? . .
H(1) F(10) 3.50(3) ? . .
H(1) F(12) 3.38(3) ? . .
H(1) O(6) 3.50(4) ? . .
H(1) O(6) 3.38(3) ? . 2_566
H(1) H(16) 3.25(4) ? . 2_566
H(2) S(1) 3.35(8) ? . .
H(2) O(3) 3.13(8) ? . .
H(2) O(4) 2.92(8) ? . .
H(2) O(6) 2.03(8) ? . .
H(2) C(4) 3.52(6) ? . 2_566
H(2) H(2) 3.49(8) ? . 2_566
H(2) H(3) 3.01(7) ? . 2_566
H(3) F(3) 3.59(3) ? . 2_566
H(3) F(6) 3.09(4) ? . 2_566
H(3) O(4) 3.24(3) ? . 2_566
H(3) O(6) 3.54(4) ? . .
H(3) O(6) 2.54(3) ? . 2_566
H(3) C(4) 3.54(3) ? . 2_566
H(3) H(2) 3.01(7) ? . 2_566
H(3) H(3) 3.44(5) ? . 2_566
H(3) H(16) 3.54(4) ? . 2_566
H(4) F(3) 3.47(3) ? . 2_566
H(4) F(5) 3.44(3) ? . 2_566
H(4) F(6) 2.97(3) ? . 2_566
H(4) F(8) 3.54(3) ? . .
H(4) F(8) 2.91(4) ? . 2_567
H(4) F(9) 3.10(3) ? . .
H(4) F(12) 3.41(3) ? . .
H(5) S(2) 3.38(4) ? . 1_655
H(5) F(8) 2.66(4) ? . 2_567
H(5) F(11) 3.58(4) ? . 2_567
H(5) F(12) 3.60(4) ? . 2_567
H(5) O(8) 2.31(4) ? . 1_655
H(5) O(10) 2.77(3) ? . 1_655
H(5) N(6) 3.53(4) ? . 2_567
H(5) H(13) 3.52(4) ? . 2_666
H(6) F(2) 3.19(4) ? . 2_566
H(6) F(3) 3.41(3) ? . 2_566
H(6) F(5) 2.58(4) ? . 2_566
H(6) F(6) 2.77(3) ? . 2_566
H(6) F(8) 2.72(4) ? . 2_567
H(6) F(11) 3.25(5) ? . 2_567
H(6) O(8) 3.43(3) ? . 1_655
H(6) C(9) 3.44(3) ? . 2_666
H(6) C(14) 3.49(3) ? . 2_566
H(6) H(13) 3.07(4) ? . 2_666
H(7) F(7) 2.78(2) ? . .
H(7) F(9) 2.96(2) ? . .
H(7) F(10) 2.64(2) ? . .
H(7) C(7) 3.54(2) ? . 2_557
H(7) C(15) 3.51(2) ? . .
H(7) H(7) 3.53(3) ? . 2_557
H(7) H(8) 2.85(3) ? . 2_557
H(7) H(10) 3.41(3) ? . 2_557
H(7) H(11) 2.90(3) ? . 2_557
H(8) F(1) 3.17(3) ? . 2_556
H(8) F(2) 3.06(3) ? . 2_556
H(8) F(4) 2.81(3) ? . 2_556
H(8) F(7) 3.24(2) ? . 2_557
H(8) C(6) 3.33(2) ? . 2_557
H(8) C(7) 3.35(2) ? . 2_557
H(8) H(7) 2.85(3) ? . 2_557
H(8) H(8) 2.98(4) ? . 2_557
H(8) H(10) 2.81(3) ? . 2_557
H(8) H(11) 3.12(3) ? . 2_557
H(9) F(1) 3.25(3) ? . 2_556
H(9) F(2) 3.52(3) ? . 2_556
H(9) F(4) 2.79(3) ? . 2_556
H(9) F(10) 3.50(3) ? . .
H(9) O(4) 3.10(3) ? . .
H(9) O(6) 3.06(3) ? . .
H(9) C(13) 3.47(3) ? . 1_455
H(9) H(21) 3.38(4) ? . 1_455
H(9) H(22) 2.78(5) ? . 1_455
H(10) F(1) 2.88(3) ? . 1_556
H(10) F(4) 3.14(2) ? . 1_556
H(10) O(7) 3.57(3) ? . 1_655
H(10) C(6) 3.50(2) ? . 2_557
H(10) H(7) 3.41(3) ? . 2_557
H(10) H(8) 2.81(3) ? . 2_557
H(10) H(21) 3.29(4) ? . 2_657
H(11) F(7) 2.63(3) ? . 2_557
H(11) F(10) 2.86(3) ? . 2_557
H(11) C(6) 3.41(2) ? . 2_557
H(11) H(7) 2.90(3) ? . 2_557
H(11) H(8) 3.12(3) ? . 2_557
H(11) H(21) 3.10(4) ? . 2_657
H(12) S(2) 3.55(3) ? . 1_655
H(12) O(7) 3.15(3) ? . 1_655
H(12) O(8) 2.87(3) ? . 1_655
H(12) O(10) 2.47(3) ? . 1_655
H(12) H(21) 3.40(3) ? . 2_657
H(13) S(2) 3.46(3) ? . 1_654
H(13) F(5) 3.51(2) ? . 1_655
H(13) F(8) 3.11(2) ? . 1_654
H(13) F(11) 2.67(3) ? . 1_654
H(13) O(1) 3.29(3) ? . 2_666
H(13) O(7) 3.16(3) ? . 1_654
H(13) O(8) 3.15(2) ? . 2_566
H(13) O(9) 2.43(3) ? . 1_654
H(13) N(6) 2.82(2) ? . 1_654
H(13) C(15) 3.55(3) ? . 1_654
H(13) H(5) 3.52(4) ? . 2_666
H(13) H(6) 3.07(5) ? . 2_666
H(13) H(18) 3.35(4) ? . 2_656
H(13) H(19) 3.39(4) ? . 2_656
H(14) S(1) 3.45(2) ? . 2_656
H(14) F(2) 2.90(2) ? . 1_655
H(14) F(5) 2.96(2) ? . 1_655
H(14) O(2) 2.77(3) ? . 2_656
H(14) O(3) 2.87(2) ? . 2_656
H(14) O(4) 2.94(2) ? . 1_655
H(14) O(5) 2.24(2) ? . 2_656
H(14) N(4) 3.50(2) ? . 2_656
H(14) N(5) 2.73(2) ? . 2_656
H(14) H(18) 3.45(4) ? . 2_656
H(15) F(9) 3.46(3) ? . 2_566
H(15) O(1) 2.77(3) ? . 2_666
H(15) O(8) 3.24(3) ? . 2_566
H(15) O(10) 3.35(2) ? . 2_566
H(15) N(1) 3.58(3) ? . 2_666
H(15) H(20) 3.06(4) ? . 2_666
H(15) H(22) 3.58(5) ? . 2_666
H(16) S(1) 3.40(3) ? . .
H(16) F(3) 3.18(3) ? . .
H(16) F(6) 3.34(3) ? . .
H(16) F(9) 3.42(2) ? . 2_566
H(16) O(3) 2.40(3) ? . .
H(16) O(5) 3.11(3) ? . .
H(16) O(6) 2.75(3) ? . .
H(16) H(1) 3.25(4) ? . 2_566
H(16) H(3) 3.54(4) ? . 2_566
H(17) S(2) 3.58(3) ? . 2_566
H(17) F(3) 3.03(4) ? . .
H(17) F(6) 3.38(3) ? . .
H(17) F(9) 2.72(3) ? . 2_566
H(17) F(12) 2.82(3) ? . 2_566
H(17) O(3) 3.06(3) ? . .
H(17) O(8) 2.84(3) ? . 2_566
H(17) O(9) 3.00(4) ? . 1_654
H(17) O(10) 3.19(2) ? . 2_566
H(17) N(6) 2.72(3) ? . 1_654
H(17) C(15) 3.54(3) ? . 2_566
H(18) F(7) 3.46(2) ? . 2_557
H(18) F(11) 3.59(2) ? . 2_557
H(18) O(7) 2.66(2) ? . 2_557
H(18) O(9) 3.23(2) ? . 2_557
H(18) C(9) 3.51(3) ? . 2_656
H(18) C(10) 3.54(3) ? . 2_656
H(18) H(13) 3.35(4) ? . 2_656
H(18) H(14) 3.45(4) ? . 2_656
H(19) S(1) 3.58(2) ? . 2_656
H(19) F(1) 2.87(2) ? . 2_656
H(19) F(4) 3.13(2) ? . 2_656
H(19) O(3) 2.87(3) ? . 2_656
H(19) O(5) 2.51(2) ? . 2_656
H(19) O(7) 2.89(2) ? . 2_557
H(19) O(9) 3.31(2) ? . 2_557
H(19) N(5) 3.30(2) ? . 2_656
H(19) C(9) 3.32(3) ? . 2_656
H(19) C(10) 3.53(3) ? . 2_656
H(19) H(13) 3.39(4) ? . 2_656
H(20) F(10) 3.00(3) ? . 1_655
H(20) O(8) 3.40(3) ? . 1_655
H(20) O(10) 2.69(3) ? . 1_655
H(20) H(15) 3.06(4) ? . 2_666
H(21) F(1) 2.86(3) ? . 2_656
H(21) F(4) 3.06(3) ? . 2_656
H(21) F(10) 3.17(4) ? . 1_655
H(21) O(7) 2.87(3) ? . 2_557
H(21) O(10) 3.59(3) ? . 1_655
H(21) C(7) 3.44(3) ? . 2_657
H(21) H(9) 3.38(4) ? . 1_655
H(21) H(10) 3.29(4) ? . 2_657
H(21) H(11) 3.10(4) ? . 2_657
H(21) H(12) 3.40(3) ? . 2_657
H(22) F(1) 3.09(4) ? . 2_656
H(22) F(4) 3.00(4) ? . 2_656
H(22) F(10) 3.47(4) ? . 1_655
H(22) O(4) 2.82(3) ? . 1_655
H(22) O(6) 3.50(3) ? . 1_655
H(22) N(5) 3.23(4) ? . 2_656
H(22) C(6) 3.59(4) ? . 1_655
H(22) H(9) 2.78(5) ? . 1_655
H(22) H(15) 3.58(5) ? . 2_666

loop_
_geom_torsion_atom_site_label_1
_geom_torsion_atom_site_label_2
_geom_torsion_atom_site_label_3
_geom_torsion_atom_site_label_4
_geom_torsion
_geom_torsion_publ_flag
_geom_torsion_site_symmetry_1
_geom_torsion_site_symmetry_2
_geom_torsion_site_symmetry_3
_geom_torsion_site_symmetry_4
O(3) S(1) O(4) O(6) 26.8(3) ? . . . .
O(3) S(1) O(4) N(5) -139.2(2) ? . . . 2_556
O(4) S(1) O(3) O(5) 133.4(4) ? . . . .
O(3) S(1) O(6) O(4) -159.1(2) ? . . . .
O(6) S(1) O(3) O(5) 153.4(4) ? . . . .
O(3) S(1) N(5) S(1) 149.4(2) ? . . . 2_556
O(3) S(1) N(5) O(4) -149(3) ? . . . 2_556
O(3) S(1) N(5) N(5) 149.4(2) ? . . . 2_556
N(5) S(1) O(3) O(5) -4.3(4) ? . . . .
O(3) S(1) N(5) S(1) -64.4(5) ? . . 2_556 2_556
O(3) S(1) N(5) O(4) 110.6(4) ? . . 2_556 .
O(3) S(1) N(5) N(5) -64.4(4) ? . . 2_556 .
N(5) S(1) O(3) O(5) 47.5(6) ? 2_556 . . .
O(3) S(1) C(14) F(1) 58.7(3) ? . . . .
O(3) S(1) C(14) F(2) 179.0(3) ? . . . .
O(3) S(1) C(14) F(3) -30.7(3) ? . . . .
O(3) S(1) C(14) F(4) 87.9(3) ? . . . .
O(3) S(1) C(14) F(5) -149.8(3) ? . . . .
O(3) S(1) C(14) F(6) -60.9(2) ? . . . .
C(14) S(1) O(3) O(5) -105.4(3) ? . . . .
O(4) S(1) O(5) O(3) -76.4(4) ? . . . .
O(5) S(1) O(4) O(6) 66.9(3) ? . . . .
O(5) S(1) O(4) N(5) -99.1(3) ? . . . 2_556
O(6) S(1) O(4) N(5) -166.1(3) ? . . . 2_556
O(4) S(1) N(5) S(1) 4.6(3) ? . . . 2_556
O(4) S(1) N(5) O(4) 66(3) ? . . . 2_556
O(4) S(1) N(5) N(5) 4.6(2) ? . . . 2_556
N(5) S(1) O(4) O(6) 161.4(2) ? . . . .
N(5) S(1) O(4) N(5) -4.6(2) ? . . . 2_556
O(4) S(1) N(5) S(1) -175.0(3) ? . . 2_556 2_556
O(4) S(1) N(5) N(5) -175.0(2) ? . . 2_556 .
N(5) S(1) O(4) O(6) 166.1(3) ? 2_556 . . .
O(4) S(1) C(14) F(1) -165.3(2) ? . . . .
O(4) S(1) C(14) F(2) -45.0(3) ? . . . .
O(4) S(1) C(14) F(3) 105.3(2) ? . . . .
O(4) S(1) C(14) F(4) -136.1(2) ? . . . .
O(4) S(1) C(14) F(5) -13.8(3) ? . . . .
O(4) S(1) C(14) F(6) 75.1(2) ? . . . .
C(14) S(1) O(4) O(6) -92.9(2) ? . . . .
C(14) S(1) O(4) N(5) 101.09(19) ? . . . 2_556
O(5) S(1) O(6) O(4) -144.8(2) ? . . . .
O(6) S(1) O(5) O(3) -28.4(4) ? . . . .
O(5) S(1) N(5) S(1) 147.1(3) ? . . . 2_556
O(5) S(1) N(5) O(4) -151(3) ? . . . 2_556
O(5) S(1) N(5) N(5) 147.1(2) ? . . . 2_556
N(5) S(1) O(5) O(3) 175.7(4) ? . . . .
O(5) S(1) N(5) S(1) -37.7(3) ? . . 2_556 2_556
O(5) S(1) N(5) O(4) 137.3(2) ? . . 2_556 .
O(5) S(1) N(5) N(5) -37.7(3) ? . . 2_556 .
N(5) S(1) O(5) O(3) -151.8(3) ? 2_556 . . .
O(5) S(1) C(14) F(1) 26.9(3) ? . . . .
O(5) S(1) C(14) F(2) 147.3(3) ? . . . .
O(5) S(1) C(14) F(3) -62.5(3) ? . . . .
O(5) S(1) C(14) F(4) 56.2(3) ? . . . .
O(5) S(1) C(14) F(5) 178.5(3) ? . . . .
O(5) S(1) C(14) F(6) -92.6(2) ? . . . .
C(14) S(1) O(5) O(3) 83.1(4) ? . . . .
O(6) S(1) N(5) S(1) 42.1(6) ? . . . 2_556
O(6) S(1) N(5) O(4) 104(3) ? . . . 2_556
O(6) S(1) N(5) N(5) 42.1(5) ? . . . 2_556
N(5) S(1) O(6) O(4) -47.7(5) ? . . . .
O(6) S(1) N(5) S(1) -164.2(2) ? . . 2_556 2_556
O(6) S(1) N(5) O(4) 10.8(2) ? . . 2_556 .
O(6) S(1) N(5) N(5) -164.2(2) ? . . 2_556 .
N(5) S(1) O(6) O(4) -12.0(2) ? 2_556 . . .
O(6) S(1) C(14) F(1) 144.3(2) ? . . . .
O(6) S(1) C(14) F(2) -95.4(3) ? . . . .
O(6) S(1) C(14) F(3) 54.9(2) ? . . . .
O(6) S(1) C(14) F(4) 173.5(2) ? . . . .
O(6) S(1) C(14) F(5) -64.2(2) ? . . . .
O(6) S(1) C(14) F(6) 24.7(2) ? . . . .
C(14) S(1) O(6) O(4) 100.0(2) ? . . . .
N(5) S(1) N(5) O(4) 175.0(2) ? . . 2_556 .
N(5) S(1) N(5) O(4) 61(3) ? 2_556 . . 2_556
N(5) S(1) C(14) F(1) -48.0(2) ? . . . .
N(5) S(1) C(14) F(2) 72.4(2) ? . . . .
N(5) S(1) C(14) F(3) -137.4(2) ? . . . .
N(5) S(1) C(14) F(4) -18.7(2) ? . . . .
N(5) S(1) C(14) F(5) 103.6(2) ? . . . .
N(5) S(1) C(14) F(6) -167.5(2) ? . . . .
C(14) S(1) N(5) S(1) -106.1(2) ? . . . 2_556
C(14) S(1) N(5) O(4) -45(3) ? . . . 2_556
C(14) S(1) N(5) N(5) -106.12(18) ? . . . 2_556
N(5) S(1) C(14) F(1) -106.2(2) ? 2_556 . . .
N(5) S(1) C(14) F(2) 14.1(3) ? 2_556 . . .
N(5) S(1) C(14) F(3) 164.4(2) ? 2_556 . . .
N(5) S(1) C(14) F(4) -76.9(2) ? 2_556 . . .
N(5) S(1) C(14) F(5) 45.4(2) ? 2_556 . . .
N(5) S(1) C(14) F(6) 134.3(2) ? 2_556 . . .
C(14) S(1) N(5) S(1) 87.7(2) ? . . 2_556 2_556
C(14) S(1) N(5) O(4) -97.3(2) ? . . 2_556 .
C(14) S(1) N(5) N(5) 87.73(18) ? . . 2_556 .
O(7) S(2) O(8) O(10) -57.9(2) ? . . . .
O(7) S(2) O(8) N(6) 153.40(18) ? . . . 2_467
O(8) S(2) O(7) O(9) -141.6(2) ? . . . .
O(7) S(2) O(9) N(6) -159.0(3) ? . . . .
O(7) S(2) O(10) O(8) 127.8(2) ? . . . .
O(10) S(2) O(7) O(9) -175.0(2) ? . . . .
O(7) S(2) N(6) S(2) -161.4(2) ? . . . 2_467
O(7) S(2) N(6) O(9) 14.7(2) ? . . . .
O(7) S(2) N(6) O(8) 143.5(3) ? . . . 2_467
O(7) S(2) N(6) N(6) -161.39(18) ? . . . 2_467
N(6) S(2) O(7) O(9) -17.9(2) ? . . . .
O(7) S(2) N(6) S(2) 48.9(5) ? . . 2_467 2_467
O(7) S(2) N(6) O(9) 60.7(13) ? . . 2_467 2_467
O(7) S(2) N(6) O(8) -91.0(4) ? . . 2_467 .
O(7) S(2) N(6) N(6) 48.9(5) ? . . 2_467 .
N(6) S(2) O(7) O(9) -60.9(5) ? 2_467 . . .
O(7) S(2) C(15) F(7) 14.2(3) ? . . . .
O(7) S(2) C(15) F(8) -104.5(2) ? . . . .
O(7) S(2) C(15) F(9) 140.2(2) ? . . . .
O(7) S(2) C(15) F(10) 66.8(2) ? . . . .
O(7) S(2) C(15) F(11) -47.5(3) ? . . . .
O(7) S(2) C(15) F(12) -175.8(2) ? . . . .
C(15) S(2) O(7) O(9) 92.1(2) ? . . . .
O(8) S(2) O(9) O(7) 65.0(4) ? . . . .
O(8) S(2) O(9) N(6) -93.9(3) ? . . . .
O(9) S(2) O(8) O(10) -100.7(3) ? . . . .
O(9) S(2) O(8) N(6) 110.6(3) ? . . . 2_467
O(10) S(2) O(8) N(6) -148.7(2) ? . . . 2_467
O(8) S(2) N(6) S(2) -41.6(2) ? . . . 2_467
O(8) S(2) N(6) O(9) 134.6(2) ? . . . .
O(8) S(2) N(6) O(8) -96.7(3) ? . . . 2_467
O(8) S(2) N(6) N(6) -41.6(2) ? . . . 2_467
N(6) S(2) O(8) O(10) -171.3(2) ? . . . .
N(6) S(2) O(8) N(6) 40.05(19) ? . . . 2_467
O(8) S(2) N(6) S(2) 139.9(2) ? . . 2_467 2_467
O(8) S(2) N(6) O(9) 151.6(11) ? . . 2_467 2_467
O(8) S(2) N(6) N(6) 139.9(2) ? . . 2_467 .
N(6) S(2) O(8) O(10) 148.7(2) ? 2_467 . . .
O(8) S(2) C(15) F(7) -109.7(2) ? . . . .
O(8) S(2) C(15) F(8) 131.6(2) ? . . . .
O(8) S(2) C(15) F(9) 16.3(3) ? . . . .
O(8) S(2) C(15) F(10) -57.2(2) ? . . . .
O(8) S(2) C(15) F(11) -171.5(2) ? . . . .
O(8) S(2) C(15) F(12) 60.3(3) ? . . . .
C(15) S(2) O(8) O(10) 63.6(2) ? . . . .
C(15) S(2) O(8) N(6) -85.10(17) ? . . . 2_467
O(9) S(2) O(10) O(8) 123.1(3) ? . . . .
O(10) S(2) O(9) O(7) 6.7(3) ? . . . .
O(10) S(2) O(9) N(6) -152.2(2) ? . . . .
O(9) S(2) N(6) S(2) -176.1(3) ? . . . 2_467
O(9) S(2) N(6) O(8) 128.8(4) ? . . . 2_467
O(9) S(2) N(6) N(6) -176.1(2) ? . . . 2_467
N(6) S(2) O(9) O(7) 159.0(3) ? . . . .
O(9) S(2) N(6) S(2) 3.8(3) ? . . 2_467 2_467
O(9) S(2) N(6) O(9) 15.5(11) ? . . 2_467 2_467
O(9) S(2) N(6) O(8) -136.1(2) ? . . 2_467 .
O(9) S(2) N(6) N(6) 3.8(2) ? . . 2_467 .
N(6) S(2) O(9) O(7) 154.9(2) ? 2_467 . . .
N(6) S(2) O(9) N(6) -4.0(2) ? 2_467 . . .
O(9) S(2) C(15) F(7) 60.0(3) ? . . . .
O(9) S(2) C(15) F(8) -58.6(2) ? . . . .
O(9) S(2) C(15) F(9) -173.9(2) ? . . . .
O(9) S(2) C(15) F(10) 112.6(2) ? . . . .
O(9) S(2) C(15) F(11) -1.7(3) ? . . . .
O(9) S(2) C(15) F(12) -129.9(2) ? . . . .
C(15) S(2) O(9) O(7) -100.4(2) ? . . . .
C(15) S(2) O(9) N(6) 100.65(19) ? . . . .
O(10) S(2) N(6) S(2) -55.6(5) ? . . . 2_467
O(10) S(2) N(6) O(9) 120.5(4) ? . . . .
O(10) S(2) N(6) O(8) -110.8(5) ? . . . 2_467
O(10) S(2) N(6) N(6) -55.6(4) ? . . . 2_467
N(6) S(2) O(10) O(8) 19.6(5) ? . . . .
O(10) S(2) N(6) S(2) 160.0(2) ? . . 2_467 2_467
O(10) S(2) N(6) O(9) 171.8(10) ? . . 2_467 2_467
O(10) S(2) N(6) O(8) 20.14(19) ? . . 2_467 .
O(10) S(2) N(6) N(6) 160.03(19) ? . . 2_467 .
N(6) S(2) O(10) O(8) -29.3(2) ? 2_467 . . .
O(10) S(2) C(15) F(7) -74.2(2) ? . . . .
O(10) S(2) C(15) F(8) 167.1(2) ? . . . .
O(10) S(2) C(15) F(9) 51.8(2) ? . . . .
O(10) S(2) C(15) F(10) -21.7(2) ? . . . .
O(10) S(2) C(15) F(11) -136.0(2) ? . . . .
O(10) S(2) C(15) F(12) 95.8(2) ? . . . .
C(15) S(2) O(10) O(8) -125.6(2) ? . . . .
N(6) S(2) N(6) O(9) 11.8(10) ? . . 2_467 2_467
N(6) S(2) N(6) O(8) -139.9(2) ? . . 2_467 .
N(6) S(2) N(6) O(9) 176.1(2) ? 2_467 . . .
N(6) S(2) N(6) O(8) -55.1(3) ? 2_467 . . 2_467
N(6) S(2) C(15) F(7) 119.7(2) ? . . . .
N(6) S(2) C(15) F(8) 1.0(2) ? . . . .
N(6) S(2) C(15) F(9) -114.3(2) ? . . . .
N(6) S(2) C(15) F(10) 172.22(18) ? . . . .
N(6) S(2) C(15) F(11) 57.9(2) ? . . . .
N(6) S(2) C(15) F(12) -70.3(2) ? . . . .
C(15) S(2) N(6) S(2) 88.0(2) ? . . . 2_467
C(15) S(2) N(6) O(9) -95.8(2) ? . . . .
C(15) S(2) N(6) O(8) 32.9(3) ? . . . 2_467
C(15) S(2) N(6) N(6) 88.04(15) ? . . . 2_467
N(6) S(2) C(15) F(7) -176.8(2) ? 2_467 . . .
N(6) S(2) C(15) F(8) 64.6(2) ? 2_467 . . .
N(6) S(2) C(15) F(9) -50.7(2) ? 2_467 . . .
N(6) S(2) C(15) F(10) -124.2(2) ? 2_467 . . .
N(6) S(2) C(15) F(11) 121.5(2) ? 2_467 . . .
N(6) S(2) C(15) F(12) -6.7(2) ? 2_467 . . .
C(15) S(2) N(6) S(2) -105.2(2) ? . . 2_467 2_467
C(15) S(2) N(6) O(9) -93.4(11) ? . . 2_467 2_467
C(15) S(2) N(6) O(8) 114.95(16) ? . . 2_467 .
C(15) S(2) N(6) N(6) -105.16(17) ? . . 2_467 .
F(4) F(1) C(14) S(1) 78.2(6) ? . . . .
F(4) F(1) C(14) F(2) -46.8(6) ? . . . .
F(4) F(1) C(14) F(3) -174.9(6) ? . . . .
F(4) F(1) C(14) F(5) -68.4(6) ? . . . .
F(4) F(1) C(14) F(6) -160.6(6) ? . . . .
F(5) F(2) C(14) S(1) 91.7(5) ? . . . .
F(5) F(2) C(14) F(1) -142.2(5) ? . . . .
F(5) F(2) C(14) F(3) -51.2(7) ? . . . .
F(5) F(2) C(14) F(4) -162.7(6) ? . . . .
F(5) F(2) C(14) F(6) -29.4(6) ? . . . .
C(14) F(2) F(5) F(6) 25.2(5) ? . . . .
F(6) F(3) C(14) S(1) -96.3(6) ? . . . .
F(6) F(3) C(14) F(1) 150.0(7) ? . . . .
F(6) F(3) C(14) F(2) 47.9(8) ? . . . .
F(6) F(3) C(14) F(4) 147.4(6) ? . . . .
F(6) F(3) C(14) F(5) 24.5(7) ? . . . .
C(14) F(3) F(6) F(5) -20.7(5) ? . . . .
F(1) F(4) C(14) S(1) -112.4(5) ? . . . .
F(1) F(4) C(14) F(2) 134.9(6) ? . . . .
F(1) F(4) C(14) F(3) 5.3(6) ? . . . .
F(1) F(4) C(14) F(5) 126.0(6) ? . . . .
F(1) F(4) C(14) F(6) 25.8(8) ? . . . .
F(2) F(5) F(6) F(3) -6.1(12) ? . . . .
F(2) F(5) F(6) C(14) -33.6(7) ? . . . .
F(2) F(5) C(14) S(1) -100.4(6) ? . . . .
F(2) F(5) C(14) F(1) 47.3(6) ? . . . .
F(2) F(5) C(14) F(3) 140.3(6) ? . . . .
F(2) F(5) C(14) F(4) 18.6(6) ? . . . .
F(2) F(5) C(14) F(6) 151.8(6) ? . . . .
F(6) F(5) C(14) S(1) 107.8(2) ? . . . .
F(6) F(5) C(14) F(1) -104.5(3) ? . . . .
F(6) F(5) C(14) F(2) -151.8(6) ? . . . .
F(6) F(5) C(14) F(3) -11.5(3) ? . . . .
F(6) F(5) C(14) F(4) -133.2(3) ? . . . .
C(14) F(5) F(6) F(3) 27.5(7) ? . . . .
F(3) F(6) C(14) S(1) 93.8(6) ? . . . .
F(3) F(6) C(14) F(1) -31.0(7) ? . . . .
F(3) F(6) C(14) F(2) -142.7(6) ? . . . .
F(3) F(6) C(14) F(4) -43.6(8) ? . . . .
F(3) F(6) C(14) F(5) -156.6(7) ? . . . .
F(5) F(6) C(14) S(1) -109.6(2) ? . . . .
F(5) F(6) C(14) F(1) 125.5(3) ? . . . .
F(5) F(6) C(14) F(2) 13.9(3) ? . . . .
F(5) F(6) C(14) F(3) 156.6(7) ? . . . .
F(5) F(6) C(14) F(4) 113.0(5) ? . . . .
F(10) F(7) F(11) F(8) -44.3(5) ? . . . .
F(10) F(7) F(11) C(15) -2.6(3) ? . . . .
F(11) F(7) F(10) F(9) 45.9(4) ? . . . .
F(11) F(7) F(10) C(15) 2.5(3) ? . . . .
F(10) F(7) C(15) S(2) 82.0(2) ? . . . .
F(10) F(7) C(15) F(8) -152.6(2) ? . . . .
F(10) F(7) C(15) F(9) -52.2(2) ? . . . .
F(10) F(7) C(15) F(11) 177.7(3) ? . . . .
F(10) F(7) C(15) F(12) -83.7(5) ? . . . .
C(15) F(7) F(10) F(9) 43.4(2) ? . . . .
F(11) F(7) C(15) S(2) -95.7(2) ? . . . .
F(11) F(7) C(15) F(8) 29.8(2) ? . . . .
F(11) F(7) C(15) F(9) 130.1(2) ? . . . .
F(11) F(7) C(15) F(10) -177.7(3) ? . . . .
F(11) F(7) C(15) F(12) 98.6(5) ? . . . .
C(15) F(7) F(11) F(8) -41.7(3) ? . . . .
F(11) F(8) F(12) F(9) -49.0(4) ? . . . .
F(11) F(8) F(12) C(15) 10.4(2) ? . . . .
F(12) F(8) F(11) F(7) 29.5(4) ? . . . .
F(12) F(8) F(11) C(15) -9.4(2) ? . . . .
F(11) F(8) C(15) S(2) 95.4(2) ? . . . .
F(11) F(8) C(15) F(7) -31.4(2) ? . . . .
F(11) F(8) C(15) F(9) -136.4(2) ? . . . .
F(11) F(8) C(15) F(10) -69.8(4) ? . . . .
F(11) F(8) C(15) F(12) -167.9(3) ? . . . .
C(15) F(8) F(11) F(7) 38.9(3) ? . . . .
F(12) F(8) C(15) S(2) -96.7(2) ? . . . .
F(12) F(8) C(15) F(7) 136.5(2) ? . . . .
F(12) F(8) C(15) F(9) 31.5(2) ? . . . .
F(12) F(8) C(15) F(10) 98.1(4) ? . . . .
F(12) F(8) C(15) F(11) 167.9(3) ? . . . .
C(15) F(8) F(12) F(9) -59.5(3) ? . . . .
F(10) F(9) F(12) F(8) 60.3(4) ? . . . .
F(10) F(9) F(12) C(15) 8.5(2) ? . . . .
F(12) F(9) F(10) F(7) -55.7(3) ? . . . .
F(12) F(9) F(10) C(15) -9.0(3) ? . . . .
F(10) F(9) C(15) S(2) -90.8(2) ? . . . .
F(10) F(9) C(15) F(7) 41.4(2) ? . . . .
F(10) F(9) C(15) F(8) 145.2(2) ? . . . .
F(10) F(9) C(15) F(11) 98.9(4) ? . . . .
F(10) F(9) C(15) F(12) -169.9(3) ? . . . .
C(15) F(9) F(10) F(7) -46.7(2) ? . . . .
F(12) F(9) C(15) S(2) 79.2(3) ? . . . .
F(12) F(9) C(15) F(7) -148.7(3) ? . . . .
F(12) F(9) C(15) F(8) -44.8(2) ? . . . .
F(12) F(9) C(15) F(10) 169.9(3) ? . . . .
F(12) F(9) C(15) F(11) -91.1(4) ? . . . .
C(15) F(9) F(12) F(8) 51.8(2) ? . . . .
F(7) F(10) C(15) S(2) -116.0(2) ? . . . .
F(7) F(10) C(15) F(8) 50.4(4) ? . . . .
F(7) F(10) C(15) F(9) 125.3(2) ? . . . .
F(7) F(10) C(15) F(11) -2.0(2) ? . . . .
F(7) F(10) C(15) F(12) 132.7(3) ? . . . .
F(9) F(10) C(15) S(2) 118.77(17) ? . . . .
F(9) F(10) C(15) F(7) -125.3(2) ? . . . .
F(9) F(10) C(15) F(8) -74.9(4) ? . . . .
F(9) F(10) C(15) F(11) -127.3(2) ? . . . .
F(9) F(10) C(15) F(12) 7.5(2) ? . . . .
F(7) F(11) C(15) S(2) 110.3(2) ? . . . .
F(7) F(11) C(15) F(8) -142.5(2) ? . . . .
F(7) F(11) C(15) F(9) -78.5(3) ? . . . .
F(7) F(11) C(15) F(10) 1.9(2) ? . . . .
F(7) F(11) C(15) F(12) -129.8(3) ? . . . .
F(8) F(11) C(15) S(2) -107.2(2) ? . . . .
F(8) F(11) C(15) F(7) 142.5(2) ? . . . .
F(8) F(11) C(15) F(9) 64.0(4) ? . . . .
F(8) F(11) C(15) F(10) 144.4(2) ? . . . .
F(8) F(11) C(15) F(12) 12.7(3) ? . . . .
F(8) F(12) C(15) S(2) 110.7(2) ? . . . .
F(8) F(12) C(15) F(7) -82.5(4) ? . . . .
F(8) F(12) C(15) F(9) -130.6(3) ? . . . .
F(8) F(12) C(15) F(10) -140.9(3) ? . . . .
F(8) F(12) C(15) F(11) -11.0(2) ? . . . .
F(9) F(12) C(15) S(2) -118.7(2) ? . . . .
F(9) F(12) C(15) F(7) 48.1(5) ? . . . .
F(9) F(12) C(15) F(8) 130.6(3) ? . . . .
F(9) F(12) C(15) F(10) -10.3(3) ? . . . .
F(9) F(12) C(15) F(11) 119.6(3) ? . . . .
S(1) O(4) N(5) S(1) 64(3) ? . . 2_556 2_556
S(1) O(4) N(5) N(5) 5.4(3) ? . . 2_556 .
O(6) O(4) N(5) S(1) -21.4(4) ? . . 2_556 .
O(6) O(4) N(5) S(1) 43(3) ? . . 2_556 2_556
O(6) O(4) N(5) N(5) -15.9(7) ? . . 2_556 .
N(5) O(4) O(6) S(1) 20.5(4) ? 2_556 . . .
S(2) O(7) O(9) N(6) 41.0(5) ? . . . .
S(2) O(8) N(6) S(2) -78.6(3) ? . . 2_467 2_467
S(2) O(8) N(6) O(9) -168.4(4) ? . . 2_467 2_467
S(2) O(8) N(6) N(6) -32.77(16) ? . . 2_467 .
O(10) O(8) N(6) S(2) -39.4(3) ? . . 2_467 .
O(10) O(8) N(6) S(2) -118.0(4) ? . . 2_467 2_467
O(10) O(8) N(6) O(9) 152.2(4) ? . . 2_467 2_467
O(10) O(8) N(6) N(6) -72.2(4) ? . . 2_467 .
N(6) O(8) O(10) S(2) 36.8(3) ? 2_467 . . .
S(2) O(9) N(6) S(2) 13.9(11) ? . . . 2_467
S(2) O(9) N(6) O(8) -129.0(4) ? . . . 2_467
S(2) O(9) N(6) N(6) 3.6(2) ? . . . 2_467
O(7) O(9) N(6) S(2) -42.8(5) ? . . . .
O(7) O(9) N(6) S(2) -28.8(15) ? . . . 2_467
O(7) O(9) N(6) O(8) -171.8(5) ? . . . 2_467
O(7) O(9) N(6) N(6) -39.2(7) ? . . . 2_467
O(1) N(1) C(1) N(2) 176.44(17) ? . . . .
O(1) N(1) C(1) C(8) -5.7(3) ? . . . .
O(1) N(1) C(2) C(3) -164.37(18) ? . . . .
O(1) N(1) C(2) C(4) 77.6(2) ? . . . .
O(1) N(1) C(2) C(5) -42.6(2) ? . . . .
C(1) N(1) C(2) C(3) 22.1(2) ? . . . .
C(1) N(1) C(2) C(4) -96.0(2) ? . . . .
C(1) N(1) C(2) C(5) 143.83(18) ? . . . .
C(2) N(1) C(1) N(2) -10.2(2) ? . . . .
C(2) N(1) C(1) C(8) 167.66(17) ? . . . .
O(2) N(2) C(1) N(1) 178.57(17) ? . . . .
O(2) N(2) C(1) C(8) 0.7(2) ? . . . .
O(2) N(2) C(3) C(2) -165.21(17) ? . . . .
O(2) N(2) C(3) C(6) -43.6(2) ? . . . .
O(2) N(2) C(3) C(7) 76.0(2) ? . . . .
C(1) N(2) C(3) C(2) 20.45(19) ? . . . .
C(1) N(2) C(3) C(6) 142.07(15) ? . . . .
C(1) N(2) C(3) C(7) -98.38(17) ? . . . .
C(3) N(2) C(1) N(1) -7.4(2) ? . . . .
C(3) N(2) C(1) C(8) 174.75(16) ? . . . .
C(8) N(3) C(9) C(10) -0.1(2) ? . . . .
C(9) N(3) C(8) N(4) -0.0(2) ? . . . .
C(9) N(3) C(8) C(1) -176.7(2) ? . . . .
C(11) N(3) C(8) N(4) 179.7(2) ? . . . .
C(11) N(3) C(8) C(1) 3.1(3) ? . . . .
C(11) N(3) C(9) C(10) -179.9(2) ? . . . .
C(8) N(4) C(10) C(9) -0.2(2) ? . . . .
C(10) N(4) C(8) N(3) 0.2(2) ? . . . .
C(10) N(4) C(8) C(1) 176.7(2) ? . . . .
C(8) N(4) C(12) C(13) -76.3(2) ? . . . .
C(12) N(4) C(8) N(3) 174.2(2) ? . . . .
C(12) N(4) C(8) C(1) -9.2(3) ? . . . .
C(10) N(4) C(12) C(13) 96.8(2) ? . . . .
C(12) N(4) C(10) C(9) -174.3(2) ? . . . .
S(1) N(5) N(5) O(4) -4.9(2) ? . . 2_556 .
S(1) N(5) N(5) O(4) 175.1(3) ? 2_556 . 2_556 .
O(4) N(5) N(5) S(1) -175.1(3) ? 2_556 . 2_556 .
O(4) N(5) N(5) S(1) 4.9(2) ? 2_556 . 2_556 2_556
S(2) N(6) N(6) O(9) -176.9(2) ? . . 2_467 2_467
S(2) N(6) N(6) O(8) 28.94(14) ? . . 2_467 .
S(2) N(6) N(6) O(9) 3.1(2) ? 2_467 . 2_467 2_467
S(2) N(6) N(6) O(8) -151.1(2) ? 2_467 . 2_467 .
O(8) N(6) N(6) S(2) 151.1(2) ? 2_467 . 2_467 .
O(8) N(6) N(6) S(2) -28.94(14) ? 2_467 . 2_467 2_467
O(8) N(6) N(6) O(9) -25.9(3) ? 2_467 . 2_467 2_467
O(9) N(6) N(6) S(2) -3.1(2) ? . . 2_467 .
O(9) N(6) N(6) S(2) 176.9(2) ? . . 2_467 2_467
O(9) N(6) N(6) O(8) 25.9(3) ? . . 2_467 .
N(1) C(1) C(8) N(3) -54.0(3) ? . . . .
N(1) C(1) C(8) N(4) 130.0(2) ? . . . .
N(2) C(1) C(8) N(3) 123.6(2) ? . . . .
N(2) C(1) C(8) N(4) -52.5(3) ? . . . .
N(1) C(2) C(3) N(2) -23.8(2) ? . . . .
N(1) C(2) C(3) C(6) -140.67(19) ? . . . .
N(1) C(2) C(3) C(7) 89.4(2) ? . . . .
C(4) C(2) C(3) N(2) 87.5(2) ? . . . .
C(4) C(2) C(3) C(6) -29.3(3) ? . . . .
C(4) C(2) C(3) C(7) -159.3(2) ? . . . .
C(5) C(2) C(3) N(2) -141.41(19) ? . . . .
C(5) C(2) C(3) C(6) 101.8(2) ? . . . .
C(5) C(2) C(3) C(7) -28.2(2) ? . . . .
N(3) C(9) C(10) N(4) 0.2(2) ? . . . .
